data_7017785
loop_
_publ_author_name
'Hardwick, Julie A.'
'Pavelka, Laura C.'
'Baines, Kim M.'

_publ_section_title
;
 The addition of amides to group 14 (di)-metallenes.
;
_journal_issue 2
_journal_name_full 'Dalton transactions (Cambridge, England : 2003)'
_journal_page_first 609
_journal_page_last 621
_journal_paper_doi 10.1039/c1dt11450f
_journal_volume 41
_journal_year 2012
_chemical_formula_sum 'C16 H41 N O2 Si4'
_chemical_formula_weight 391.86
_space_group_IT_number 61
_symmetry_cell_setting orthorhombic
_symmetry_Int_Tables_number 61
_symmetry_space_group_name_Hall '-P 2ac 2ab'
_symmetry_space_group_name_H-M 'P b c a'
_atom_sites_solution_hydrogens geom
_atom_sites_solution_primary direct
_atom_sites_solution_secondary difmap
_audit_creation_method SHELXL-97
_cell_angle_alpha 90.00
_cell_angle_beta 90.00
_cell_angle_gamma 90.00
_cell_formula_units_Z 8
_cell_length_a 9.77160(10)
_cell_length_b 19.9934(3)
_cell_length_c 25.5683(3)
_cell_measurement_reflns_used 67810
_cell_measurement_temperature 150(2)
_cell_measurement_theta_max 27.48
_cell_measurement_theta_min 2.04
_cell_volume 4995.22(11)
_computing_cell_refinement 'DENZO-SMN (Otwinowski & Minor, 1997)'
_computing_data_collection 'COLLECT (Nonius, 1997-2001)'
_computing_data_reduction DENZO-SMN
_computing_molecular_graphics 'SHELXTL/PC (Sheldrick, 2001)'
_computing_publication_material SHELXTL/PC
_computing_structure_refinement 'SHELXL-97 (Sheldrick, 1997)'
_computing_structure_solution 'SHELXS-97 (Sheldrick, 1997)'
_diffrn_ambient_temperature 150(2)
_diffrn_measured_fraction_theta_full 0.999
_diffrn_measured_fraction_theta_max 0.999
_diffrn_measurement_device_type 'Nonius Kappa-CCD'
_diffrn_measurement_method '\f scans, and \w scans'
_diffrn_radiation_monochromator graphite
_diffrn_radiation_type MoK\a
_diffrn_radiation_wavelength 0.71073
_diffrn_reflns_av_R_equivalents 0.0511
_diffrn_reflns_av_sigmaI/netI 0.0663
_diffrn_reflns_limit_h_max 12
_diffrn_reflns_limit_h_min -12
_diffrn_reflns_limit_k_max 25
_diffrn_reflns_limit_k_min -25
_diffrn_reflns_limit_l_max 33
_diffrn_reflns_limit_l_min -32
_diffrn_reflns_number 10797
_diffrn_reflns_theta_full 27.48
_diffrn_reflns_theta_max 27.48
_diffrn_reflns_theta_min 2.04
_diffrn_source 'fine-focus sealed tube'
_exptl_absorpt_coefficient_mu 0.246
_exptl_absorpt_correction_T_max 0.9758
_exptl_absorpt_correction_T_min 0.8870
_exptl_absorpt_correction_type multi-scan
_exptl_absorpt_process_details 'DENZO-SMN (Otwinowski & Minor, 1997)'
_exptl_crystal_colour colorless
_exptl_crystal_density_diffrn 1.042
_exptl_crystal_density_method 'not measured'
_exptl_crystal_description block
_exptl_crystal_F_000 1728
_exptl_crystal_size_max 0.50
_exptl_crystal_size_mid 0.20
_exptl_crystal_size_min 0.10
_refine_diff_density_max 0.350
_refine_diff_density_min -0.512
_refine_diff_density_rms 0.065
_refine_ls_extinction_method none
_refine_ls_goodness_of_fit_ref 1.021
_refine_ls_hydrogen_treatment constr
_refine_ls_matrix_type full
_refine_ls_number_parameters 221
_refine_ls_number_reflns 5720
_refine_ls_number_restraints 0
_refine_ls_restrained_S_all 1.021
_refine_ls_R_factor_all 0.1017
_refine_ls_R_factor_gt 0.0480
_refine_ls_shift/su_max 0.001
_refine_ls_shift/su_mean 0.000
_refine_ls_structure_factor_coef Fsqd
_refine_ls_weighting_details 'calc w=1/[\s^2^(Fo^2^)+(0.0690P)^2^+0.0000P] where P=(Fo^2^+2Fc^2^)/3'
_refine_ls_weighting_scheme calc
_refine_ls_wR_factor_gt 0.1146
_refine_ls_wR_factor_ref 0.1314
_reflns_number_gt 3407
_reflns_number_total 5720
_reflns_threshold_expression >2sigma(I)
_cod_data_source_file c1dt11450f.txt
_cod_data_source_block 08147
_cod_database_code 7017785

loop_
_symmetry_equiv_pos_as_xyz
'x, y, z'
'-x+1/2, -y, z+1/2'
'-x, y+1/2, -z+1/2'
'x+1/2, -y+1/2, -z'
'-x, -y, -z'
'x-1/2, y, -z-1/2'
'x, -y-1/2, z-1/2'
'-x-1/2, y-1/2, z'

loop_
_atom_site_label
_atom_site_type_symbol
_atom_site_fract_x
_atom_site_fract_y
_atom_site_fract_z
_atom_site_U_iso_or_equiv
_atom_site_adp_type
_atom_site_occupancy
_atom_site_symmetry_multiplicity
_atom_site_calc_flag
_atom_site_refinement_flags
C1 C -0.0779(2) 0.17862(11) 0.38801(9) 0.0273(5) Uani 1 1 d .
H1 H -0.1467 0.1909 0.3607 0.033 Uiso 1 1 calc R
Si2 Si 0.03138(6) 0.10738(3) 0.35949(2) 0.02553(16) Uani 1 1 d .
N3 N 0.08542(16) 0.14027(8) 0.29761(7) 0.0268(4) Uani 1 1 d .
H3 H 0.1733 0.1477 0.2930 0.032 Uiso 1 1 calc R
C4 C -0.0002(2) 0.15430(10) 0.25770(8) 0.0276(5) Uani 1 1 d .
O5 O -0.12490(14) 0.14350(8) 0.26127(6) 0.0341(4) Uani 1 1 d .
C6 C 0.0593(2) 0.18528(12) 0.20931(9) 0.0368(6) Uani 1 1 d .
H6A H 0.0253 0.1615 0.1784 0.055 Uiso 1 1 calc R
H6B H 0.1593 0.1822 0.2105 0.055 Uiso 1 1 calc R
H6C H 0.0320 0.2324 0.2074 0.055 Uiso 1 1 calc R
O7 O 0.01522(14) 0.23464(7) 0.39259(6) 0.0322(4) Uani 1 1 d .
Si8 Si 0.01464(7) 0.30766(3) 0.36296(3) 0.0396(2) Uani 1 1 d .
C9 C 0.1790(3) 0.31844(14) 0.32765(12) 0.0617(8) Uani 1 1 d .
H9A H 0.2551 0.3152 0.3525 0.093 Uiso 1 1 calc R
H9B H 0.1807 0.3624 0.3107 0.093 Uiso 1 1 calc R
H9C H 0.1881 0.2834 0.3010 0.093 Uiso 1 1 calc R
C10 C 0.0032(3) 0.37366(13) 0.41408(12) 0.0627(8) Uani 1 1 d .
H10A H -0.0869 0.3717 0.4309 0.094 Uiso 1 1 calc R
H10B H 0.0157 0.4177 0.3979 0.094 Uiso 1 1 calc R
H10C H 0.0747 0.3664 0.4404 0.094 Uiso 1 1 calc R
C11 C -0.1305(3) 0.31432(13) 0.31640(10) 0.0502(7) Uani 1 1 d .
H11A H -0.1265 0.2772 0.2914 0.075 Uiso 1 1 calc R
H11B H -0.1246 0.3569 0.2975 0.075 Uiso 1 1 calc R
H11C H -0.2170 0.3124 0.3357 0.075 Uiso 1 1 calc R
C12 C -0.1571(2) 0.17022(11) 0.43993(9) 0.0328(5) Uani 1 1 d .
C13 C -0.2538(2) 0.11046(12) 0.43484(11) 0.0485(7) Uani 1 1 d .
H13A H -0.2001 0.0692 0.4319 0.073 Uiso 1 1 calc R
H13B H -0.3106 0.1159 0.4035 0.073 Uiso 1 1 calc R
H13C H -0.3126 0.1080 0.4658 0.073 Uiso 1 1 calc R
C14 C -0.0608(3) 0.15913(15) 0.48540(10) 0.0564(8) Uani 1 1 d .
H14A H -0.1133 0.1575 0.5180 0.085 Uiso 1 1 calc R
H14B H 0.0054 0.1959 0.4870 0.085 Uiso 1 1 calc R
H14C H -0.0120 0.1167 0.4806 0.085 Uiso 1 1 calc R
C15 C -0.2447(2) 0.23210(12) 0.45006(11) 0.0502(7) Uani 1 1 d .
H15A H -0.3074 0.2389 0.4206 0.075 Uiso 1 1 calc R
H15B H -0.1854 0.2713 0.4538 0.075 Uiso 1 1 calc R
H15C H -0.2975 0.2258 0.4823 0.075 Uiso 1 1 calc R
Si16 Si -0.07233(7) 0.00306(3) 0.34079(3) 0.03211(18) Uani 1 1 d .
C17 C 0.0152(3) -0.03256(13) 0.28215(10) 0.0510(7) Uani 1 1 d .
H17A H 0.1138 -0.0355 0.2888 0.077 Uiso 1 1 calc R
H17B H -0.0011 -0.0035 0.2519 0.077 Uiso 1 1 calc R
H17C H -0.0211 -0.0773 0.2749 0.077 Uiso 1 1 calc R
C18 C -0.2584(3) 0.00629(13) 0.32555(12) 0.0535(8) Uani 1 1 d .
H18A H -0.2769 0.0444 0.3025 0.080 Uiso 1 1 calc R
H18B H -0.3105 0.0113 0.3581 0.080 Uiso 1 1 calc R
H18C H -0.2858 -0.0352 0.3080 0.080 Uiso 1 1 calc R
C19 C -0.0436(3) -0.05738(14) 0.39573(11) 0.0545(7) Uani 1 1 d .
H19A H -0.0868 -0.1003 0.3872 0.082 Uiso 1 1 calc R
H19B H -0.0838 -0.0394 0.4279 0.082 Uiso 1 1 calc R
H19C H 0.0549 -0.0640 0.4008 0.082 Uiso 1 1 calc R
Si20 Si 0.24462(6) 0.09121(3) 0.40104(3) 0.03438(19) Uani 1 1 d .
C21 C 0.3304(2) 0.17314(13) 0.41409(11) 0.0524(7) Uani 1 1 d .
H21A H 0.4218 0.1652 0.4285 0.079 Uiso 1 1 calc R
H21B H 0.2759 0.1989 0.4392 0.079 Uiso 1 1 calc R
H21C H 0.3383 0.1983 0.3814 0.079 Uiso 1 1 calc R
C22 C 0.3480(2) 0.04146(12) 0.35357(10) 0.0436(7) Uani 1 1 d .
H22A H 0.3469 0.0636 0.3194 0.065 Uiso 1 1 calc R
H22B H 0.3089 -0.0035 0.3503 0.065 Uiso 1 1 calc R
H22C H 0.4425 0.0381 0.3661 0.065 Uiso 1 1 calc R
C23 C 0.2402(3) 0.04312(16) 0.46417(10) 0.0645(9) Uani 1 1 d .
H23A H 0.1830 0.0032 0.4599 0.097 Uiso 1 1 calc R
H23B H 0.2019 0.0714 0.4918 0.097 Uiso 1 1 calc R
H23C H 0.3333 0.0296 0.4737 0.097 Uiso 1 1 calc R

loop_
_atom_site_aniso_label
_atom_site_aniso_U_11
_atom_site_aniso_U_22
_atom_site_aniso_U_33
_atom_site_aniso_U_23
_atom_site_aniso_U_13
_atom_site_aniso_U_12
C1 0.0287(11) 0.0287(12) 0.0246(13) 0.0008(10) -0.0001(9) -0.0014(9)
Si2 0.0257(3) 0.0287(3) 0.0222(4) 0.0020(3) 0.0003(2) 0.0005(3)
N3 0.0218(8) 0.0348(10) 0.0240(10) 0.0018(8) -0.0010(8) -0.0026(8)
C4 0.0295(12) 0.0304(12) 0.0229(13) -0.0033(10) 0.0002(10) 0.0015(10)
O5 0.0242(8) 0.0473(9) 0.0307(10) 0.0003(7) -0.0015(7) -0.0011(7)
C6 0.0347(13) 0.0484(15) 0.0273(14) 0.0086(12) -0.0004(10) -0.0005(11)
O7 0.0345(8) 0.0270(8) 0.0350(10) -0.0008(7) -0.0011(7) -0.0060(7)
Si8 0.0510(4) 0.0284(4) 0.0394(4) 0.0008(3) 0.0014(3) -0.0071(3)
C9 0.0663(19) 0.0502(17) 0.069(2) 0.0102(16) 0.0104(16) -0.0164(15)
C10 0.098(2) 0.0354(16) 0.055(2) -0.0057(14) 0.0022(18) -0.0133(16)
C11 0.0678(18) 0.0346(14) 0.0483(18) 0.0092(13) -0.0048(15) 0.0022(13)
C12 0.0357(13) 0.0344(13) 0.0284(13) -0.0018(11) 0.0048(10) 0.0025(11)
C13 0.0520(15) 0.0477(15) 0.0457(18) -0.0018(13) 0.0218(13) -0.0067(13)
C14 0.0551(17) 0.086(2) 0.0287(16) 0.0054(15) 0.0048(13) 0.0080(15)
C15 0.0585(17) 0.0457(15) 0.0463(17) -0.0047(14) 0.0164(14) 0.0093(13)
Si16 0.0403(4) 0.0275(3) 0.0285(4) 0.0000(3) 0.0025(3) -0.0008(3)
C17 0.0687(17) 0.0427(15) 0.0416(17) -0.0073(13) 0.0066(14) 0.0044(14)
C18 0.0490(16) 0.0422(15) 0.069(2) -0.0058(14) -0.0053(14) -0.0124(12)
C19 0.078(2) 0.0405(15) 0.0453(18) 0.0092(13) 0.0010(15) -0.0015(15)
Si20 0.0284(3) 0.0479(4) 0.0268(4) 0.0051(3) -0.0010(3) 0.0046(3)
C21 0.0346(14) 0.0707(19) 0.0518(18) -0.0164(15) -0.0035(12) 0.0004(13)
C22 0.0359(13) 0.0416(15) 0.0534(18) 0.0079(13) 0.0026(12) 0.0101(12)
C23 0.0488(16) 0.106(2) 0.0385(18) 0.0254(17) -0.0027(13) 0.0125(16)

loop_
_atom_type_symbol
_atom_type_description
_atom_type_scat_dispersion_real
_atom_type_scat_dispersion_imag
_atom_type_scat_source
C C 0.0033 0.0016 'International Tables Vol C Tables 4.2.6.8 and 6.1.1.4'
H H 0.0000 0.0000 'International Tables Vol C Tables 4.2.6.8 and 6.1.1.4'
N N 0.0061 0.0033 'International Tables Vol C Tables 4.2.6.8 and 6.1.1.4'
O O 0.0106 0.0060 'International Tables Vol C Tables 4.2.6.8 and 6.1.1.4'
Si Si 0.0817 0.0704 'International Tables Vol C Tables 4.2.6.8 and 6.1.1.4'

loop_
_geom_angle_atom_site_label_1
_geom_angle_atom_site_label_2
_geom_angle_atom_site_label_3
_geom_angle
O7 C1 C12 109.22(17)
O7 C1 Si2 104.76(13)
C12 C1 Si2 121.54(15)
N3 Si2 C1 103.08(9)
N3 Si2 Si20 100.80(6)
C1 Si2 Si20 114.87(7)
N3 Si2 Si16 105.72(6)
C1 Si2 Si16 119.43(7)
Si20 Si2 Si16 110.36(3)
C4 N3 Si2 124.14(14)
O5 C4 N3 121.1(2)
O5 C4 C6 120.84(19)
N3 C4 C6 118.00(18)
C1 O7 Si8 130.33(14)
O7 Si8 C9 108.92(11)
O7 Si8 C11 111.20(10)
C9 Si8 C11 109.94(13)
O7 Si8 C10 107.82(11)
C9 Si8 C10 108.16(13)
C11 Si8 C10 110.71(13)
C14 C12 C15 109.7(2)
C14 C12 C13 109.6(2)
C15 C12 C13 107.6(2)
C14 C12 C1 111.36(19)
C15 C12 C1 109.79(19)
C13 C12 C1 108.74(19)
C18 Si16 C17 107.03(13)
C18 Si16 C19 109.02(13)
C17 Si16 C19 106.70(12)
C18 Si16 Si2 115.46(9)
C17 Si16 Si2 107.58(9)
C19 Si16 Si2 110.63(9)
C22 Si20 C21 109.90(12)
C22 Si20 C23 107.37(12)
C21 Si20 C23 107.77(14)
C22 Si20 Si2 104.95(8)
C21 Si20 Si2 110.84(9)
C23 Si20 Si2 115.86(8)

loop_
_geom_bond_atom_site_label_1
_geom_bond_atom_site_label_2
_geom_bond_distance
C1 O7 1.448(2)
C1 C12 1.546(3)
C1 Si2 1.924(2)
Si2 N3 1.7928(18)
Si2 Si20 2.3612(8)
Si2 Si16 2.3678(9)
N3 C4 1.349(3)
C4 O5 1.241(2)
C4 C6 1.501(3)
O7 Si8 1.6449(16)
Si8 C9 1.855(3)
Si8 C11 1.856(3)
Si8 C10 1.861(3)
C12 C14 1.512(3)
C12 C15 1.526(3)
C12 C13 1.528(3)
Si16 C18 1.861(3)
Si16 C17 1.867(3)
Si16 C19 1.874(3)
Si20 C22 1.866(2)
Si20 C21 1.870(3)
Si20 C23 1.879(3)
